data_4505094
loop_
_publ_author_name
'Kong, Deyuan'
'Clearfield, Abraham'
'Zo\'n, Jerzy'

_publ_section_title
;
 Crystal-Engineered Three-Dimensional Hydrogen-Bonding Networks Built with
 1,3,5-Benzenetri(phosphonic acid) and Bipyridine Synthons
;
_journal_issue 5
_journal_name_full 'Crystal Growth &amp; Design'
_journal_page_first 1767
_journal_paper_doi 10.1021/cg050033w
_journal_volume 5
_journal_year 2005
_chemical_formula_sum 'C16 H23 N2 O12 P3'
_chemical_formula_weight 528.27
_chemical_name_systematic
; 
 ? 
;
_space_group_IT_number 2
_symmetry_cell_setting triclinic
_symmetry_space_group_name_Hall '-P 1'
_symmetry_space_group_name_H-M 'P -1'
_atom_sites_solution_hydrogens geom
_atom_sites_solution_primary direct
_atom_sites_solution_secondary difmap
_audit_creation_method SHELXL-97
_cell_angle_alpha 84.392(4)
_cell_angle_beta 77.085(4)
_cell_angle_gamma 85.179(4)
_cell_formula_units_Z 2
_cell_length_a 7.2494(18)
_cell_length_b 12.317(3)
_cell_length_c 12.528(3)
_cell_measurement_reflns_used 4884
_cell_measurement_temperature 110(2)
_cell_measurement_theta_max 28.12
_cell_measurement_theta_min 2.26
_cell_volume 1082.9(5)
_computing_cell_refinement 'Bruker SMART'
_computing_data_collection 'Bruker SMART'
_computing_data_reduction 'Bruker SAINT'
_computing_molecular_graphics 'Bruker SHELXTL'
_computing_publication_material 'Bruker SHELXTL'
_computing_structure_refinement 'SHELXL-97 (Sheldrick, 1997)'
_computing_structure_solution 'SHELXS-97 (Sheldrick, 1990)'
_diffrn_ambient_temperature 110(2)
_diffrn_measured_fraction_theta_full 0.980
_diffrn_measured_fraction_theta_max 0.980
_diffrn_measurement_device_type 'CCD area detector'
_diffrn_measurement_method 'phi and omega scans'
_diffrn_radiation_monochromator graphite
_diffrn_radiation_source 'fine-focus sealed tube'
_diffrn_radiation_type MoK\a
_diffrn_radiation_wavelength 0.71073
_diffrn_reflns_av_R_equivalents 0.0387
_diffrn_reflns_av_sigmaI/netI 0.0452
_diffrn_reflns_limit_h_max 8
_diffrn_reflns_limit_h_min -8
_diffrn_reflns_limit_k_max 14
_diffrn_reflns_limit_k_min -14
_diffrn_reflns_limit_l_max 14
_diffrn_reflns_limit_l_min -14
_diffrn_reflns_number 9918
_diffrn_reflns_theta_full 24.71
_diffrn_reflns_theta_max 24.71
_diffrn_reflns_theta_min 2.26
_exptl_absorpt_coefficient_mu 0.343
_exptl_absorpt_correction_type none
_exptl_crystal_colour colorless
_exptl_crystal_density_diffrn 1.620
_exptl_crystal_density_meas 0
_exptl_crystal_density_method 'not measured'
_exptl_crystal_description block
_exptl_crystal_F_000 548
_exptl_crystal_size_max 0.15
_exptl_crystal_size_mid 0.06
_exptl_crystal_size_min 0.05
_refine_diff_density_max 1.475
_refine_diff_density_min -0.672
_refine_diff_density_rms 0.132
_refine_ls_extinction_method none
_refine_ls_goodness_of_fit_ref 1.132
_refine_ls_hydrogen_treatment mixed
_refine_ls_matrix_type full
_refine_ls_number_parameters 382
_refine_ls_number_reflns 3634
_refine_ls_number_restraints 0
_refine_ls_restrained_S_all 1.132
_refine_ls_R_factor_all 0.0783
_refine_ls_R_factor_gt 0.0674
_refine_ls_shift/su_max 0.037
_refine_ls_shift/su_mean 0.003
_refine_ls_structure_factor_coef Fsqd
_refine_ls_weighting_details 'calc w=1/[\s^2^(Fo^2^)+(0.1283P)^2^+0.0000P] where P=(Fo^2^+2Fc^2^)/3'
_refine_ls_weighting_scheme calc
_refine_ls_wR_factor_gt 0.1696
_refine_ls_wR_factor_ref 0.1845
_reflns_number_gt 2942
_reflns_number_total 3634
_reflns_threshold_expression >2sigma(I)
_cod_data_source_file cg050033wsi20050128_043000.cif
_cod_data_source_block sol
_cod_depositor_comments
;
The following automatic conversions were performed:

'_symmetry_cell_setting' value 'Triclinic' changed to 'triclinic'
according to /home/saulius/struct/CIF-dictionaries/cif_core.dic
dictionary named 'cif_core.dic' version 2.4.1 from 2010-06-29.

Automatic conversion script
Id: cif_fix_values 1715 2011-07-08 13:25:40Z adriana 
;
_cod_original_sg_symbol_H-M P-1
_cod_database_code 4505094

loop_
_symmetry_equiv_pos_as_xyz
'x, y, z'
'-x, -y, -z'

loop_
_atom_site_label
_atom_site_type_symbol
_atom_site_fract_x
_atom_site_fract_y
_atom_site_fract_z
_atom_site_U_iso_or_equiv
_atom_site_adp_type
_atom_site_occupancy
_atom_site_symmetry_multiplicity
_atom_site_calc_flag
_atom_site_refinement_flags
P1 P 0.45474(11) 0.30201(6) -0.12590(7) 0.0189(2) Uani 1 1 d .
P2 P 0.03529(11) 0.48096(6) 0.24859(7) 0.0191(2) Uani 1 1 d .
P3 P 0.24428(11) 0.03537(6) 0.26181(7) 0.0203(2) Uani 1 1 d .
O1 O 0.5298(3) 0.41616(18) -0.14010(18) 0.0238(5) Uani 1 1 d .
O1W O 0.0507(3) 0.13100(19) 0.86305(19) 0.0257(5) Uani 1 1 d .
H1WD H 0.1281 0.1791 0.8338 0.031 Uiso 1 1 d R
H1WA H -0.005(7) 0.097(4) 0.819(4) 0.072(16) Uiso 1 1 d .
O2 O 0.3078(3) 0.29469(17) -0.19419(18) 0.0215(5) Uani 1 1 d .
O2W O 0.0937(4) 0.1384(2) 0.5323(2) 0.0379(7) Uani 1 1 d .
H2WD H 0.1050 0.1057 0.4743 0.046 Uiso 1 1 d R
H2WA H -0.004(6) 0.212(4) 0.525(4) 0.057(13) Uiso 1 1 d .
H2WB H 0.031(6) 0.098(3) 0.592(4) 0.041(11) Uiso 1 1 d .
O3 O 0.6173(3) 0.21491(18) -0.14779(18) 0.0219(5) Uani 1 1 d .
O3W O -0.0913(4) 0.3363(2) 0.5351(2) 0.0379(7) Uani 1 1 d .
H3WA H -0.103(6) 0.372(4) 0.471(4) 0.055(14) Uiso 1 1 d .
O4 O -0.0289(3) 0.55375(19) 0.15060(19) 0.0245(5) Uani 1 1 d .
H4A H -0.114(6) 0.591(3) 0.179(3) 0.036(12) Uiso 1 1 d .
O5 O -0.1250(3) 0.45271(18) 0.34131(18) 0.0228(5) Uani 1 1 d .
O6 O 0.1915(3) 0.53647(17) 0.28266(18) 0.0223(5) Uani 1 1 d .
O7 O 0.4081(3) -0.03274(18) 0.19535(18) 0.0250(5) Uani 1 1 d .
O8 O 0.0536(3) -0.01063(17) 0.28434(18) 0.0232(5) Uani 1 1 d .
O9 O 0.3075(3) 0.0536(2) 0.3694(2) 0.0245(6) Uani 1 1 d .
H9A H 0.254(7) 0.075(4) 0.409(4) 0.058(18) Uiso 1 1 d .
N1 N 0.4249(4) 0.2898(2) 0.5879(2) 0.0252(6) Uani 1 1 d .
N2 N 0.8229(4) 0.2059(2) 0.0415(2) 0.0236(6) Uani 1 1 d .
H2B H 0.868(7) 0.183(5) -0.024(5) 0.081(18) Uiso 1 1 d .
H1B H 0.386(5) 0.299(3) 0.665(3) 0.027(9) Uiso 1 1 d .
C1 C 0.3358(4) 0.2840(3) 0.0165(3) 0.0196(7) Uani 1 1 d .
C2 C 0.2440(4) 0.3739(3) 0.0697(3) 0.0197(7) Uani 1 1 d .
H2 H 0.250(6) 0.441(4) 0.037(4) 0.065(15) Uiso 1 1 d .
C3 C 0.1463(4) 0.3631(3) 0.1804(3) 0.0189(7) Uani 1 1 d .
C4 C 0.1465(4) 0.2589(3) 0.2370(3) 0.0197(7) Uani 1 1 d .
H4 H 0.083(4) 0.254(3) 0.321(3) 0.021(8) Uiso 1 1 d .
C5 C 0.2390(4) 0.1682(3) 0.1856(3) 0.0203(7) Uani 1 1 d .
C6 C 0.3329(4) 0.1808(3) 0.0750(3) 0.0206(7) Uani 1 1 d .
H6 H 0.390(5) 0.117(3) 0.037(3) 0.024(9) Uiso 1 1 d .
C7 C 0.5360(5) 0.1997(3) 0.5626(3) 0.0281(8) Uani 1 1 d .
H7 H 0.553(5) 0.149(3) 0.618(3) 0.026(9) Uiso 1 1 d .
C8 C 0.6129(5) 0.1814(3) 0.4545(3) 0.0259(8) Uani 1 1 d .
H8 H 0.682(5) 0.119(3) 0.444(3) 0.034(10) Uiso 1 1 d .
C9 C 0.5724(4) 0.2574(3) 0.3716(3) 0.0218(7) Uani 1 1 d .
C10 C 0.4557(5) 0.3502(3) 0.4015(3) 0.0244(7) Uani 1 1 d .
H10 H 0.427(5) 0.401(3) 0.352(3) 0.038(11) Uiso 1 1 d .
C11 C 0.3826(5) 0.3643(3) 0.5099(3) 0.0257(8) Uani 1 1 d .
H11 H 0.299(6) 0.427(4) 0.534(4) 0.053(13) Uiso 1 1 d .
C12 C 0.6556(4) 0.2399(3) 0.2542(3) 0.0203(7) Uani 1 1 d .
C13 C 0.7091(4) 0.1338(3) 0.2229(3) 0.0236(7) Uani 1 1 d .
H13 H 0.693(4) 0.063(3) 0.276(3) 0.016(8) Uiso 1 1 d .
C14 C 0.7935(5) 0.1202(3) 0.1151(3) 0.0228(7) Uani 1 1 d .
H14 H 0.825(5) 0.057(3) 0.095(3) 0.018(9) Uiso 1 1 d .
C15 C 0.7676(4) 0.3082(3) 0.0684(3) 0.0221(7) Uani 1 1 d .
H15 H 0.808(5) 0.364(3) 0.005(3) 0.041(11) Uiso 1 1 d .
C16 C 0.6845(5) 0.3276(3) 0.1740(3) 0.0240(7) Uani 1 1 d .
H16 H 0.669(5) 0.396(3) 0.180(3) 0.037(11) Uiso 1 1 d .
H3WB H -0.112(9) 0.383(5) 0.597(5) 0.11(2) Uiso 1 1 d .
H1A H 0.671(12) 0.436(8) -0.216(8) 0.19(4) Uiso 1 1 d .

loop_
_atom_site_aniso_label
_atom_site_aniso_U_11
_atom_site_aniso_U_22
_atom_site_aniso_U_33
_atom_site_aniso_U_23
_atom_site_aniso_U_13
_atom_site_aniso_U_12
P1 0.0195(4) 0.0161(4) 0.0190(5) -0.0022(3) 0.0005(3) -0.0007(3)
P2 0.0199(4) 0.0163(4) 0.0186(5) -0.0013(3) 0.0004(3) 0.0007(3)
P3 0.0220(4) 0.0151(4) 0.0218(5) -0.0005(3) -0.0011(3) -0.0011(3)
O1 0.0226(11) 0.0190(11) 0.0267(13) -0.0046(10) 0.0035(10) -0.0050(9)
O1W 0.0255(11) 0.0243(12) 0.0253(13) -0.0031(10) 0.0009(10) -0.0072(10)
O2 0.0219(11) 0.0182(11) 0.0227(12) -0.0021(9) -0.0022(9) 0.0018(9)
O2W 0.0514(16) 0.0251(14) 0.0278(15) -0.0001(11) 0.0093(13) 0.0012(12)
O3 0.0189(10) 0.0213(12) 0.0229(12) -0.0037(9) 0.0009(9) 0.0013(9)
O3W 0.0639(18) 0.0235(14) 0.0255(14) -0.0020(11) -0.0101(13) 0.0031(13)
O4 0.0253(12) 0.0222(12) 0.0215(13) -0.0015(10) 0.0010(10) 0.0076(10)
O5 0.0217(11) 0.0203(11) 0.0234(12) -0.0022(9) 0.0020(9) -0.0028(9)
O6 0.0230(11) 0.0201(12) 0.0214(12) -0.0015(9) 0.0008(9) -0.0031(9)
O7 0.0249(11) 0.0180(12) 0.0286(13) -0.0037(10) 0.0015(10) 0.0017(9)
O8 0.0253(11) 0.0191(12) 0.0235(12) 0.0011(9) -0.0021(10) -0.0029(9)
O9 0.0268(12) 0.0211(13) 0.0243(14) -0.0018(11) -0.0026(11) -0.0017(10)
N1 0.0249(14) 0.0279(15) 0.0218(16) -0.0028(12) -0.0018(12) -0.0039(12)
N2 0.0218(13) 0.0252(15) 0.0240(16) -0.0038(13) -0.0036(12) -0.0040(11)
C1 0.0200(15) 0.0185(16) 0.0197(17) 0.0016(13) -0.0039(13) -0.0025(12)
C2 0.0202(15) 0.0180(16) 0.0200(17) 0.0004(13) -0.0034(13) -0.0012(13)
C3 0.0151(14) 0.0172(16) 0.0228(17) -0.0007(13) -0.0016(12) -0.0006(12)
C4 0.0162(15) 0.0197(16) 0.0217(17) 0.0012(13) -0.0022(13) -0.0007(12)
C5 0.0238(15) 0.0171(16) 0.0206(17) -0.0003(13) -0.0061(13) -0.0034(13)
C6 0.0154(14) 0.0195(17) 0.0261(18) -0.0056(14) -0.0016(13) 0.0001(13)
C7 0.0305(18) 0.0250(19) 0.026(2) 0.0007(15) -0.0025(15) 0.0006(15)
C8 0.0282(17) 0.0244(18) 0.0238(19) -0.0019(14) -0.0052(14) 0.0038(15)
C9 0.0201(15) 0.0234(17) 0.0222(17) -0.0051(14) -0.0034(13) -0.0020(13)
C10 0.0264(17) 0.0238(18) 0.0212(18) 0.0011(14) -0.0024(14) -0.0025(14)
C11 0.0225(16) 0.0248(18) 0.0270(19) -0.0030(15) -0.0003(14) 0.0007(14)
C12 0.0170(15) 0.0233(17) 0.0202(17) -0.0016(13) -0.0035(13) 0.0000(13)
C13 0.0181(15) 0.0260(18) 0.0256(18) -0.0050(15) -0.0007(13) -0.0024(13)
C14 0.0221(16) 0.0211(18) 0.0248(18) -0.0040(14) -0.0048(14) 0.0014(13)
C15 0.0222(16) 0.0227(17) 0.0202(18) -0.0010(14) -0.0015(13) -0.0026(13)
C16 0.0242(16) 0.0184(17) 0.0299(19) -0.0013(14) -0.0068(14) -0.0027(14)

loop_
_atom_type_symbol
_atom_type_description
_atom_type_scat_dispersion_real
_atom_type_scat_dispersion_imag
_atom_type_scat_source
C C 0.0033 0.0016 'International Tables Vol C Tables 4.2.6.8 and 6.1.1.4'
H H 0.0000 0.0000 'International Tables Vol C Tables 4.2.6.8 and 6.1.1.4'
N N 0.0061 0.0033 'International Tables Vol C Tables 4.2.6.8 and 6.1.1.4'
O O 0.0106 0.0060 'International Tables Vol C Tables 4.2.6.8 and 6.1.1.4'
P P 0.1023 0.0942 'International Tables Vol C Tables 4.2.6.8 and 6.1.1.4'

loop_
_geom_angle_atom_site_label_1
_geom_angle_atom_site_label_2
_geom_angle_atom_site_label_3
_geom_angle
O2 P1 O3 113.02(12)
O2 P1 O1 111.74(13)
O3 P1 O1 110.81(12)
O2 P1 C1 107.37(13)
O3 P1 C1 108.52(14)
O1 P1 C1 104.95(13)
O5 P2 O6 113.68(13)
O5 P2 O4 113.32(13)
O6 P2 O4 108.83(13)
O5 P2 C3 112.22(14)
O6 P2 C3 106.83(13)
O4 P2 C3 101.05(14)
O8 P3 O7 116.10(13)
O8 P3 O9 112.28(14)
O7 P3 O9 105.40(14)
O8 P3 C5 110.29(14)
O7 P3 C5 105.87(14)
O9 P3 C5 106.24(14)
P1 O1 H1A 118(4)
H1WD O1W H1WA 118.0
H2WD O2W H2WA 106.7
H2WD O2W H2WB 111.1
H2WA O2W H2WB 104(3)
H3WA O3W H3WB 114(5)
P2 O4 H4A 104(3)
P3 O9 H9A 123(5)
C7 N1 C11 121.6(3)
C7 N1 H1B 115(2)
C11 N1 H1B 123(2)
C14 N2 C15 121.8(3)
C14 N2 H2B 109(4)
C15 N2 H2B 129(4)
C2 C1 C6 119.1(3)
C2 C1 P1 119.5(2)
C6 C1 P1 121.3(2)
C1 C2 C3 121.4(3)
C1 C2 H2 122(3)
C3 C2 H2 117(3)
C4 C3 C2 118.2(3)
C4 C3 P2 121.2(2)
C2 C3 P2 120.5(2)
C5 C4 C3 121.3(3)
C5 C4 H4 121.7(18)
C3 C4 H4 116.9(18)
C4 C5 C6 119.4(3)
C4 C5 P3 120.4(2)
C6 C5 P3 120.1(2)
C5 C6 C1 120.6(3)
C5 C6 H6 120(2)
C1 C6 H6 119(2)
N1 C7 C8 120.4(3)
N1 C7 H7 119(2)
C8 C7 H7 121(2)
C7 C8 C9 119.4(3)
C7 C8 H8 115(3)
C9 C8 H8 125(3)
C10 C9 C8 118.4(3)
C10 C9 C12 121.3(3)
C8 C9 C12 120.3(3)
C11 C10 C9 120.0(3)
C11 C10 H10 119(3)
C9 C10 H10 121(3)
N1 C11 C10 120.2(3)
N1 C11 H11 117(3)
C10 C11 H11 122(3)
C16 C12 C13 118.8(3)
C16 C12 C9 121.4(3)
C13 C12 C9 119.8(3)
C14 C13 C12 118.7(3)
C14 C13 H13 116.3(17)
C12 C13 H13 125.0(18)
N2 C14 C13 120.8(3)
N2 C14 H14 119(2)
C13 C14 H14 120(2)
N2 C15 C16 120.4(3)
N2 C15 H15 112(2)
C16 C15 H15 127(2)
C15 C16 C12 119.4(3)
C15 C16 H16 110(3)
C12 C16 H16 130(3)

loop_
_geom_bond_atom_site_label_1
_geom_bond_atom_site_label_2
_geom_bond_distance
P1 O2 1.521(2)
P1 O3 1.522(2)
P1 O1 1.530(2)
P1 C1 1.801(3)
P2 O5 1.485(2)
P2 O6 1.528(2)
P2 O4 1.581(2)
P2 C3 1.796(3)
P3 O8 1.496(2)
P3 O7 1.528(2)
P3 O9 1.559(3)
P3 C5 1.814(3)
O1 H1A 1.25(9)
O1W H1WD 0.8500
O1W H1WA 0.90(5)
O2W H2WD 0.8499
O2W H2WA 1.11(5)
O2W H2WB 0.91(4)
O3W H3WA 0.89(5)
O3W H3WB 0.99(7)
O4 H4A 0.77(4)
O9 H9A 0.63(5)
N1 C7 1.336(4)
N1 C11 1.343(5)
N1 H1B 0.96(4)
N2 C14 1.330(4)
N2 C15 1.342(4)
N2 H2B 0.88(6)
C1 C2 1.391(4)
C1 C6 1.403(5)
C2 C3 1.408(4)
C2 H2 0.88(5)
C3 C4 1.404(4)
C4 C5 1.391(4)
C4 H4 1.05(3)
C5 C6 1.400(4)
C6 H6 0.97(4)
C7 C8 1.377(5)
C7 H7 0.91(4)
C8 C9 1.394(5)
C8 H8 0.88(4)
C9 C10 1.393(5)
C9 C12 1.489(4)
C10 C11 1.365(5)
C10 H10 0.89(4)
C11 H11 0.97(4)
C12 C16 1.397(5)
C12 C13 1.399(5)
C13 C14 1.373(5)
C13 H13 1.05(3)
C14 H14 0.84(3)
C15 C16 1.361(5)
C15 H15 1.01(4)
C16 H16 0.85(4)

loop_
_geom_hbond_atom_site_label_D
_geom_hbond_atom_site_label_H
_geom_hbond_atom_site_label_A
_geom_hbond_distance_DH
_geom_hbond_distance_HA
_geom_hbond_distance_DA
_geom_hbond_angle_DHA
_geom_hbond_site_symmetry_A
O9 H9A O2W 0.63(5) 1.90(5) 2.527(4) 179(7) .
O1W H1WA O8 0.90(5) 1.86(5) 2.744(3) 165(5) 2_556
N2 H2B O3 0.88(6) 2.62(5) 3.059(4) 112(4) .
N2 H2B O1W 0.88(6) 1.84(5) 2.660(4) 156(5) 1_654
O2W H2WB O8 0.91(4) 1.81(5) 2.715(4) 171(4) 2_556
O4 H4A O2 0.77(4) 1.90(4) 2.635(3) 159(4) 2_565
N1 H1B O2 0.96(4) 1.72(4) 2.676(4) 171(3) 1_556
O1W H1WD O2 0.85 1.96 2.794(3) 165.2 1_556
O2W H2WA O3W 1.11(5) 1.61(5) 2.681(4) 159(4) .
O3W H3WA O5 0.89(5) 1.85(5) 2.745(4) 177(4) .
O3W H3WB O6 0.99(7) 1.84(7) 2.822(3) 170(5) 2_566

loop_
_geom_torsion_atom_site_label_1
_geom_torsion_atom_site_label_2
_geom_torsion_atom_site_label_3
_geom_torsion_atom_site_label_4
_geom_torsion
O2 P1 C1 C2 -85.9(3)
O3 P1 C1 C2 151.6(2)
O1 P1 C1 C2 33.1(3)
O2 P1 C1 C6 93.9(3)
O3 P1 C1 C6 -28.6(3)
O1 P1 C1 C6 -147.1(2)
C6 C1 C2 C3 -0.9(4)
P1 C1 C2 C3 178.8(2)
C1 C2 C3 C4 1.1(4)
C1 C2 C3 P2 178.0(2)
O5 P2 C3 C4 -28.7(3)
O6 P2 C3 C4 96.6(3)
O4 P2 C3 C4 -149.7(2)
O5 P2 C3 C2 154.5(2)
O6 P2 C3 C2 -80.3(3)
O4 P2 C3 C2 33.5(3)
C2 C3 C4 C5 -0.5(4)
P2 C3 C4 C5 -177.4(2)
C3 C4 C5 C6 -0.3(4)
C3 C4 C5 P3 177.8(2)
O8 P3 C5 C4 72.8(3)
O7 P3 C5 C4 -160.8(2)
O9 P3 C5 C4 -49.1(3)
O8 P3 C5 C6 -109.1(3)
O7 P3 C5 C6 17.3(3)
O9 P3 C5 C6 129.0(2)
C4 C5 C6 C1 0.6(4)
P3 C5 C6 C1 -177.6(2)
C2 C1 C6 C5 0.1(4)
P1 C1 C6 C5 -179.7(2)
C11 N1 C7 C8 0.9(5)
N1 C7 C8 C9 -0.6(5)
C7 C8 C9 C10 0.5(5)
C7 C8 C9 C12 179.4(3)
C8 C9 C10 C11 -0.6(5)
C12 C9 C10 C11 -179.5(3)
C7 N1 C11 C10 -1.0(5)
C9 C10 C11 N1 0.9(5)
C10 C9 C12 C16 25.1(4)
C8 C9 C12 C16 -153.8(3)
C10 C9 C12 C13 -155.9(3)
C8 C9 C12 C13 25.2(4)
C16 C12 C13 C14 2.0(4)
C9 C12 C13 C14 -177.1(3)
C15 N2 C14 C13 -1.7(5)
C12 C13 C14 N2 -0.4(5)
C14 N2 C15 C16 2.2(5)
N2 C15 C16 C12 -0.5(5)
C13 C12 C16 C15 -1.6(5)
C9 C12 C16 C15 177.5(3)
